data_2218602
loop_
_publ_author_name
'Wang, Wei'

_publ_section_title
<i>catena</i>-Poly[[di-\m-chlorido-dicopper(I)]bis[\m-\h^2^,\s^1^-4-(2-allyl-2<i>H</i>-tetrazol-5-yl)pyridine]]
_journal_coeditor_code BH2171
_journal_issue 7
_journal_name_full 'Acta Crystallographica Section E'
_journal_page_first m930
_journal_paper_doi 10.1107/S1600536808017820
_journal_volume 64
_journal_year 2008
_chemical_formula_iupac '[Cu2 Cl2 (C9 H9 N5)2]'
_chemical_formula_moiety 'C9 H9 Cl Cu N5'
_chemical_formula_sum 'C9 H9 Cl Cu N5'
_chemical_formula_weight 286.21
_chemical_name_systematic
;
<i>catena</i>-Poly[[di-\m-chlorido-dicopper(I)]bis[\m-\h^2^,\s^1^-4-\
(2-allyl-2<i>H</i>-tetrazol-5-yl)pyridine]]
;
_space_group_IT_number 15
_symmetry_cell_setting monoclinic
_symmetry_space_group_name_Hall '-C 2yc'
_symmetry_space_group_name_H-M 'C 1 2/c 1'
_atom_sites_solution_hydrogens geom
_atom_sites_solution_primary direct
_atom_sites_solution_secondary difmap
_audit_creation_method SHELXL97
_cell_angle_alpha 90.00
_cell_angle_beta 127.94(3)
_cell_angle_gamma 90.00
_cell_formula_units_Z 8
_cell_length_a 17.270(3)
_cell_length_b 12.040(2)
_cell_length_c 13.064(3)
_cell_measurement_reflns_used 9724
_cell_measurement_temperature 293(2)
_cell_measurement_theta_max 28.84
_cell_measurement_theta_min 3.17
_cell_volume 2142.3(11)
_computing_cell_refinement 'CrystalClear (Rigaku, 2005)'
_computing_data_collection 'CrystalClear (Rigaku, 2005)'
_computing_data_reduction 'CrystalClear (Rigaku, 2005)'
_computing_molecular_graphics 'PLATON (Spek, 2003) and XP in SHELXTL (Sheldrick, 2008)'
_computing_publication_material 'SHELXTL (Sheldrick, 2008)'
_computing_structure_refinement 'SHELXL97 (Sheldrick, 2008)'
_computing_structure_solution 'SHELXS97 (Sheldrick, 2008)'
_diffrn_ambient_temperature 293(2)
_diffrn_detector_area_resol_mean 13.6612
_diffrn_measured_fraction_theta_full 0.998
_diffrn_measured_fraction_theta_max 0.998
_diffrn_measurement_device_type 'Rigaku Mercury2'
_diffrn_measurement_method CCD_Profile_fitting
_diffrn_radiation_monochromator graphite
_diffrn_radiation_source 'fine-focus sealed tube'
_diffrn_radiation_type MoK\a
_diffrn_radiation_wavelength 0.71073
_diffrn_reflns_av_R_equivalents 0.0594
_diffrn_reflns_av_sigmaI/netI 0.0486
_diffrn_reflns_limit_h_max 22
_diffrn_reflns_limit_h_min -22
_diffrn_reflns_limit_k_max 15
_diffrn_reflns_limit_k_min -15
_diffrn_reflns_limit_l_max 16
_diffrn_reflns_limit_l_min -16
_diffrn_reflns_number 10753
_diffrn_reflns_theta_full 27.48
_diffrn_reflns_theta_max 27.48
_diffrn_reflns_theta_min 3.17
_diffrn_standards_decay_% 0
_diffrn_standards_interval_count 0
_diffrn_standards_interval_time 0
_diffrn_standards_number 0
_exptl_absorpt_coefficient_mu 2.265
_exptl_absorpt_correction_T_max 0.800
_exptl_absorpt_correction_T_min 0.643
_exptl_absorpt_correction_type multi-scan
_exptl_absorpt_process_details '(CrystalClear; Rigaku, 2005)'
_exptl_crystal_colour colourless
_exptl_crystal_density_diffrn 1.775
_exptl_crystal_density_method 'not measured'
_exptl_crystal_description block
_exptl_crystal_F_000 1152
_exptl_crystal_size_max 0.2
_exptl_crystal_size_mid 0.15
_exptl_crystal_size_min 0.1
_refine_diff_density_max 0.326
_refine_diff_density_min -0.390
_refine_ls_extinction_method none
_refine_ls_goodness_of_fit_ref 1.056
_refine_ls_hydrogen_treatment constr
_refine_ls_matrix_type full
_refine_ls_number_parameters 154
_refine_ls_number_reflns 2451
_refine_ls_number_restraints 0
_refine_ls_restrained_S_all 1.056
_refine_ls_R_factor_all 0.0645
_refine_ls_R_factor_gt 0.0414
_refine_ls_shift/su_max 0.001
_refine_ls_shift/su_mean 0.000
_refine_ls_structure_factor_coef Fsqd
_refine_ls_weighting_details 'calc w=1/[\s^2^(Fo^2^)+(0.0422P)^2^+0.6044P] where P=(Fo^2^+2Fc^2^)/3'
_refine_ls_weighting_scheme calc
_refine_ls_wR_factor_gt 0.0924
_refine_ls_wR_factor_ref 0.0996
_reflns_number_gt 1814
_reflns_number_total 2451
_reflns_threshold_expression I>2\s(I)
_cod_data_source_file bh2171.cif
_cod_data_source_block I
_cod_original_cell_volume 2142.3(7)
_cod_original_sg_symbol_H-M 'C 2/c'
_cod_database_code 2218602
_cod_database_fobs_code 2218602

loop_
_symmetry_equiv_pos_as_xyz
'x, y, z'
'-x, y, -z+1/2'
'x+1/2, y+1/2, z'
'-x+1/2, y+1/2, -z+1/2'
'-x, -y, -z'
'x, -y, z-1/2'
'-x+1/2, -y+1/2, -z'
'x+1/2, -y+1/2, z-1/2'

loop_
_atom_site_type_symbol
_atom_site_label
_atom_site_fract_x
_atom_site_fract_y
_atom_site_fract_z
_atom_site_U_iso_or_equiv
_atom_site_adp_type
_atom_site_calc_flag
_atom_site_refinement_flags
_atom_site_occupancy
Cu Cu1 0.39314(3) 0.49203(3) 0.59806(4) 0.03726(16) Uani d . 1
Cl Cl1 0.57394(6) 0.49142(6) 0.69868(8) 0.0343(2) Uani d . 1
N N1 0.3855(2) 0.8479(2) 0.3785(3) 0.0460(7) Uani d . 1
N N2 0.40548(19) 0.91092(19) 0.5524(3) 0.0362(6) Uani d . 1
N N3 0.3659(2) 0.9552(2) 0.3613(3) 0.0435(7) Uani d . 1
N N4 0.40899(19) 0.82409(19) 0.4924(3) 0.0345(6) Uani d . 1
N N5 0.36588(18) 0.33219(19) 0.5431(2) 0.0304(6) Uani d . 1
C C1 0.2946(2) 0.5831(2) 0.4346(3) 0.0388(8) Uani d . 1
H H1A 0.2411 0.5472 0.4259 0.068(12) Uiso d R 1
H H1C 0.3062 0.5683 0.3729 0.052(11) Uiso d R 1
C C2 0.3534(2) 0.6549(2) 0.5330(3) 0.0350(7) Uani d . 1
H H2A 0.3419 0.6698 0.5948 0.089(15) Uiso d R 1
C C3 0.4367(2) 0.7121(2) 0.5475(3) 0.0402(8) Uani d . 1
H H3A 0.4545 0.6695 0.5027 0.030(8) Uiso d R 1
H H3B 0.4928 0.7163 0.6374 0.052(11) Uiso d R 1
C C4 0.3685(2) 0.1086(2) 0.4905(3) 0.0273(6) Uani d . 1
C C5 0.3489(2) 0.2998(2) 0.4331(3) 0.0345(7) Uani d . 1
H H5A 0.3356 0.3559 0.3720 0.041(9) Uiso d R 1
C C6 0.3829(2) 0.1409(2) 0.6025(3) 0.0321(7) Uani d . 1
H H6A 0.3937 0.0860 0.6633 0.047(10) Uiso d R 1
C C7 0.3811(2) 0.2523(2) 0.6256(3) 0.0317(7) Uani d . 1
H H7A 0.3911 0.2741 0.7037 0.033(8) Uiso d R 1
C C8 0.3495(2) 0.1902(2) 0.4032(3) 0.0346(7) Uani d . 1
H H8A 0.3371 0.1704 0.3231 0.054(11) Uiso d R 1
C C9 0.3785(2) 0.9917(2) 0.4676(3) 0.0301(7) Uani d . 1

loop_
_atom_site_aniso_label
_atom_site_aniso_U_11
_atom_site_aniso_U_22
_atom_site_aniso_U_33
_atom_site_aniso_U_12
_atom_site_aniso_U_13
_atom_site_aniso_U_23
Cu1 0.0528(3) 0.0168(2) 0.0349(2) -0.00049(16) 0.0233(2) -0.00040(15)
Cl1 0.0435(4) 0.0304(4) 0.0372(4) 0.0055(3) 0.0290(4) 0.0058(3)
N1 0.069(2) 0.0269(14) 0.0416(16) 0.0058(13) 0.0335(16) -0.0005(12)
N2 0.0465(15) 0.0205(12) 0.0401(15) -0.0013(11) 0.0259(13) 0.0008(11)
N3 0.067(2) 0.0263(14) 0.0390(16) 0.0078(13) 0.0332(16) 0.0024(12)
N4 0.0431(16) 0.0165(12) 0.0435(16) 0.0016(10) 0.0265(14) -0.0001(11)
N5 0.0371(14) 0.0179(12) 0.0321(13) -0.0020(10) 0.0191(12) -0.0013(10)
C1 0.0421(19) 0.0278(16) 0.0394(18) 0.0039(14) 0.0215(16) 0.0070(14)
C2 0.052(2) 0.0180(14) 0.0432(19) 0.0075(13) 0.0337(18) 0.0074(13)
C3 0.043(2) 0.0164(14) 0.051(2) 0.0045(13) 0.0234(18) 0.0053(14)
C4 0.0293(15) 0.0182(14) 0.0291(15) -0.0021(11) 0.0153(13) -0.0002(11)
C5 0.0465(19) 0.0197(14) 0.0325(18) -0.0001(13) 0.0218(16) 0.0043(12)
C6 0.0415(18) 0.0191(14) 0.0348(17) -0.0026(12) 0.0229(15) 0.0023(13)
C7 0.0423(18) 0.0228(15) 0.0328(17) -0.0037(12) 0.0245(16) -0.0014(12)
C8 0.0468(19) 0.0257(15) 0.0319(17) -0.0024(13) 0.0246(15) -0.0009(13)
C9 0.0357(16) 0.0170(14) 0.0347(16) -0.0027(12) 0.0202(14) -0.0002(12)

loop_
_atom_type_symbol
_atom_type_description
_atom_type_scat_dispersion_real
_atom_type_scat_dispersion_imag
_atom_type_scat_source
C C 0.0033 0.0016 'International Tables Vol C Tables 4.2.6.8 and 6.1.1.4'
H H 0.0000 0.0000 'International Tables Vol C Tables 4.2.6.8 and 6.1.1.4'
Cl Cl 0.1484 0.1585 'International Tables Vol C Tables 4.2.6.8 and 6.1.1.4'
Cu Cu 0.3201 1.2651 'International Tables Vol C Tables 4.2.6.8 and 6.1.1.4'
N N 0.0061 0.0033 'International Tables Vol C Tables 4.2.6.8 and 6.1.1.4'

loop_
_geom_angle_atom_site_label_1
_geom_angle_atom_site_label_2
_geom_angle_atom_site_label_3
_geom_angle_site_symmetry_1
_geom_angle_site_symmetry_3
_geom_angle
N5 Cu1 C1 . . 106.18(11)
N5 Cu1 C2 . . 144.35(12)
C1 Cu1 C2 . . 38.23(12)
N5 Cu1 Cl1 . 2_656 104.01(8)
C1 Cu1 Cl1 . 2_656 130.46(11)
C2 Cu1 Cl1 . 2_656 104.77(10)
N5 Cu1 Cl1 . . 97.23(8)
C1 Cu1 Cl1 . . 120.78(11)
C2 Cu1 Cl1 . . 101.90(10)
Cl1 Cu1 Cl1 2_656 . 92.81(5)
Cu1 Cl1 Cu1 2_656 . 87.19(5)
N4 N1 N3 . . 106.1(3)
C9 N2 N4 . . 101.8(2)
N1 N3 C9 . . 106.4(3)
N1 N4 N2 . . 113.7(2)
N1 N4 C3 . . 122.7(3)
N2 N4 C3 . . 123.6(3)
C5 N5 C7 . . 117.3(2)
C5 N5 Cu1 . . 120.90(19)
C7 N5 Cu1 . . 120.8(2)
C2 C1 Cu1 . . 72.17(18)
C2 C1 H1A . . 120.4
Cu1 C1 H1A . . 90.3
C2 C1 H1C . . 119.6
Cu1 C1 H1C . . 107.9
H1A C1 H1C . . 120.0
C1 C2 C3 . . 121.1(3)
C1 C2 Cu1 . . 69.60(17)
C3 C2 Cu1 . . 109.4(2)
C1 C2 H2A . . 119.7
C3 C2 H2A . . 119.1
Cu1 C2 H2A . . 91.1
N4 C3 C2 . . 111.3(3)
N4 C3 H3A . . 108.8
C2 C3 H3A . . 108.7
N4 C3 H3B . . 109.4
C2 C3 H3B . . 110.4
H3A C3 H3B . . 108.2
C8 C4 C6 . . 118.1(3)
C8 C4 C9 . 1_545 120.6(3)
C6 C4 C9 . 1_545 121.2(3)
N5 C5 C8 . . 123.4(3)
N5 C5 H5A . . 118.0
C8 C5 H5A . . 118.6
C7 C6 C4 . . 119.5(3)
C7 C6 H6A . . 120.5
C4 C6 H6A . . 119.9
N5 C7 C6 . . 122.6(3)
N5 C7 H7A . . 118.4
C6 C7 H7A . . 119.0
C4 C8 C5 . . 119.0(3)
C4 C8 H8A . . 120.2
C5 C8 H8A . . 120.8
N2 C9 N3 . . 112.0(3)
N2 C9 C4 . 1_565 123.9(3)
N3 C9 C4 . 1_565 124.0(3)

loop_
_geom_bond_atom_site_label_1
_geom_bond_atom_site_label_2
_geom_bond_site_symmetry_2
_geom_bond_distance
Cu1 N5 . 2.006(2)
Cu1 C1 . 2.047(3)
Cu1 C2 . 2.079(3)
Cu1 Cl1 2_656 2.3491(11)
Cu1 Cl1 . 2.5358(12)
Cl1 Cu1 2_656 2.3491(11)
N1 N4 . 1.310(4)
N1 N3 . 1.319(4)
N2 C9 . 1.325(4)
N2 N4 . 1.330(3)
N3 C9 . 1.341(4)
N4 C3 . 1.464(3)
N5 C5 . 1.336(4)
N5 C7 . 1.345(4)
C1 C2 . 1.351(4)
C1 H1A . 0.9600
C1 H1C . 0.9600
C2 C3 . 1.497(4)
C2 H2A . 0.9599
C3 H3A . 0.9598
C3 H3B . 0.9599
C4 C8 . 1.384(4)
C4 C6 . 1.381(4)
C4 C9 1_545 1.471(4)
C5 C8 . 1.378(4)
C5 H5A . 0.9600
C6 C7 . 1.379(4)
C6 H6A . 0.9599
C7 H7A . 0.9600
C8 H8A . 0.9600
C9 C4 1_565 1.471(4)

loop_
_geom_hbond_atom_site_label_D
_geom_hbond_atom_site_label_H
_geom_hbond_atom_site_label_A
_geom_hbond_site_symmetry_A
_geom_hbond_distance_DH
_geom_hbond_distance_HA
_geom_hbond_distance_DA
_geom_hbond_angle_DHA
_geom_hbond_publ_flag
C7 H7A Cl1 2_656 0.96 2.81 3.459(3) 125.8 no
